data_4120561
loop_
_publ_author_name
'Takezawa, Hiroki'
'Murase, Takashi'
'Resnati, Giuseppe'
'Metrangolo, Pierangelo'
'Fujita, Makoto'

_publ_contact_author 'Makoto Fujita'
_publ_section_title
;
 Recognition of polyfluorinated compounds through self-aggregation in a
 cavity.
;
_journal_issue 5
_journal_name_full 'Journal of the American Chemical Society'
_journal_page_first 1786
_journal_page_last 1788
_journal_paper_doi 10.1021/ja412893c
_journal_volume 136
_journal_year 2014
_chemical_formula_sum 'C268 H288 F40 N91.25 O168.2 Pd12'
_chemical_formula_weight 9515.40
_chemical_name_systematic
; 
 ? 
;
_space_group_IT_number 88
_symmetry_cell_setting tetragonal
_symmetry_space_group_name_Hall '-I 4ad'
_symmetry_space_group_name_H-M 'I 41/a :2'
_atom_sites_solution_hydrogens geom
_atom_sites_solution_primary direct
_atom_sites_solution_secondary difmap
_audit_creation_method SHELXL-97
_cell_angle_alpha 90.00
_cell_angle_beta 90.00
_cell_angle_gamma 90.00
_cell_formula_units_Z 2
_cell_length_a 25.941(5)
_cell_length_b 25.941(5)
_cell_length_c 31.667(6)
_cell_measurement_temperature 90(2)
_cell_measurement_theta_max 24.196
_cell_measurement_theta_min 2.223
_cell_volume 21310(7)
_computing_cell_refinement 'Bruker SAINT'
_computing_data_collection 'Bruker APEX-II'
_computing_data_reduction 'Bruker SAINT'
_computing_molecular_graphics 'Bruker XP'
_computing_publication_material 'Bruker SHELXTL'
_computing_structure_refinement 'SHELXL-97 (Sheldrick, 1997)'
_computing_structure_solution 'SHELXS-97 (Sheldrick, 1990)'
_diffrn_ambient_temperature 90(2)
_diffrn_measured_fraction_theta_full 0.984
_diffrn_measured_fraction_theta_max 0.984
_diffrn_measurement_device_type 'CCD area detector'
_diffrn_measurement_method 'omega scan'
_diffrn_radiation_monochromator 'focusing mirror'
_diffrn_radiation_source 'fine-focus sealed tube'
_diffrn_radiation_type MoK\a
_diffrn_radiation_wavelength 0.71073
_diffrn_reflns_av_R_equivalents 0.1289
_diffrn_reflns_av_sigmaI/netI 0.0741
_diffrn_reflns_limit_h_max 33
_diffrn_reflns_limit_h_min -34
_diffrn_reflns_limit_k_max 33
_diffrn_reflns_limit_k_min -34
_diffrn_reflns_limit_l_max 42
_diffrn_reflns_limit_l_min -42
_diffrn_reflns_number 126366
_diffrn_reflns_theta_full 28.48
_diffrn_reflns_theta_max 28.48
_diffrn_reflns_theta_min 1.01
_exptl_absorpt_coefficient_mu 0.609
_exptl_absorpt_correction_T_max 0.9702
_exptl_absorpt_correction_T_min 0.9586
_exptl_absorpt_correction_type multi-scan
_exptl_absorpt_process_details SADABS
_exptl_crystal_colour colorless
_exptl_crystal_density_diffrn 1.483
_exptl_crystal_density_meas ?
_exptl_crystal_density_method 'not measured'
_exptl_crystal_description Block
_exptl_crystal_F_000 9585
_exptl_crystal_size_max 0.07
_exptl_crystal_size_mid 0.06
_exptl_crystal_size_min 0.05
_refine_diff_density_max 2.190
_refine_diff_density_min -0.995
_refine_diff_density_rms 0.158
_refine_ls_extinction_method none
_refine_ls_goodness_of_fit_ref 1.082
_refine_ls_hydrogen_treatment constr
_refine_ls_matrix_type full
_refine_ls_number_parameters 679
_refine_ls_number_reflns 13261
_refine_ls_number_restraints 48
_refine_ls_restrained_S_all 1.081
_refine_ls_R_factor_all 0.1317
_refine_ls_R_factor_gt 0.0826
_refine_ls_shift/su_max 0.001
_refine_ls_shift/su_mean 0.000
_refine_ls_structure_factor_coef Fsqd
_refine_ls_weighting_details 'calc w=1/[\s^2^(Fo^2^)+(0.1073P)^2^+255.9632P] where P=(Fo^2^+2Fc^2^)/3'
_refine_ls_weighting_scheme calc
_refine_ls_wR_factor_gt 0.2260
_refine_ls_wR_factor_ref 0.2562
_reflns_number_gt 8501
_reflns_number_total 13261
_reflns_threshold_expression >2sigma(I)
_cod_data_source_file ja412893c_si_007.cif
_cod_data_source_block 1-3d
_cod_depositor_comments
;
The following automatic conversions were performed:

'_symmetry_cell_setting' value 'Tetragonal' changed to 'tetragonal'
according to
/usr/data/users/saulius/automatic-downloads/current/ACS/lib/dictionaries/cif_core.dic
dictionary named 'cif_core.dic' version 2.4.2 from 2011-04-26.

Automatic conversion script
Id: cif_fix_values 2281 2013-09-26 08:29:07Z andrius 

The following automatic conversions were performed:

'_exptl_crystal_density_meas' value 'not measured' was changed to '?'
- the value is perceived as not measured.

Automatic conversion script
Id: cif_fix_values 3008 2015-01-20 13:52:24Z robertas 
;
_cod_original_sg_symbol_H-M I4(1)/a
_cod_original_formula_sum 'C268 H288 F40 N91.25 O168.20 Pd12'
_cod_database_code 4120561

loop_
_symmetry_equiv_pos_as_xyz
'x, y, z'
'-x+1/2, -y, z+1/2'
'-y+3/4, x+1/4, z+1/4'
'y+3/4, -x+3/4, z+3/4'
'x+1/2, y+1/2, z+1/2'
'-x+1, -y+1/2, z+1'
'-y+5/4, x+3/4, z+3/4'
'y+5/4, -x+5/4, z+5/4'
'-x, -y, -z'
'x-1/2, y, -z-1/2'
'y-3/4, -x-1/4, -z-1/4'
'-y-3/4, x-3/4, -z-3/4'
'-x+1/2, -y+1/2, -z+1/2'
'x, y+1/2, -z'
'y-1/4, -x+1/4, -z+1/4'
'-y-1/4, x-1/4, -z-1/4'

loop_
_atom_site_label
_atom_site_type_symbol
_atom_site_fract_x
_atom_site_fract_y
_atom_site_fract_z
_atom_site_U_iso_or_equiv
_atom_site_adp_type
_atom_site_occupancy
_atom_site_symmetry_multiplicity
_atom_site_calc_flag
_atom_site_refinement_flags
_atom_site_disorder_assembly
_atom_site_disorder_group
Pd1 Pd 0.5000 0.2500 0.08180(2) 0.03330(19) Uani 1 2 d S . .
Pd2 Pd 0.287747(19) 0.536195(19) 0.380226(15) 0.02894(15) Uani 1 1 d . . .
N1 N 0.3508(2) 0.5095(2) 0.34901(16) 0.0325(12) Uani 1 1 d . A .
N2 N 0.5069(2) 0.3028(2) 0.12882(16) 0.0333(12) Uani 1 1 d . . .
N3 N 0.7176(2) 0.4616(2) 0.33863(17) 0.0308(11) Uani 1 1 d . . .
N4 N 0.4761(2) 0.4184(2) 0.25357(17) 0.0336(12) Uani 1 1 d . . .
N5 N 0.5667(2) 0.4105(2) 0.24980(18) 0.0356(12) Uani 1 1 d . . .
N6 N 0.5292(2) 0.4600(2) 0.30451(18) 0.0351(12) Uani 1 1 d . . .
N9 N 0.5086(3) 0.3030(3) 0.03375(18) 0.0488(16) Uani 1 1 d . . .
C1 C 0.3459(3) 0.4800(3) 0.3149(2) 0.0355(14) Uani 1 1 d . . .
H1 H 0.3123 0.4729 0.3045 0.043 Uiso 1 1 calc R A .
C2 C 0.3879(3) 0.4590(3) 0.2938(2) 0.0345(14) Uani 1 1 d . A .
H2 H 0.3833 0.4385 0.2693 0.041 Uiso 1 1 calc R . .
C3 C 0.4374(2) 0.4689(2) 0.3098(2) 0.0305(13) Uani 1 1 d . . .
C4 C 0.4420(3) 0.4980(3) 0.3460(2) 0.0347(14) Uani 1 1 d . A .
H4 H 0.4750 0.5043 0.3578 0.042 Uiso 1 1 calc R . .
C5 C 0.3985(3) 0.5180(3) 0.3649(2) 0.0375(15) Uani 1 1 d . . .
H5 H 0.4021 0.5382 0.3898 0.045 Uiso 1 1 calc R A .
C6 C 0.4837(3) 0.4483(3) 0.2879(2) 0.0345(14) Uani 1 1 d . A .
C7 C 0.5528(3) 0.3168(3) 0.1438(2) 0.0366(15) Uani 1 1 d . . .
H7 H 0.5828 0.3032 0.1307 0.044 Uiso 1 1 calc R . .
C8 C 0.5588(3) 0.3501(3) 0.1776(2) 0.0361(15) Uani 1 1 d . . .
H8 H 0.5921 0.3605 0.1867 0.043 Uiso 1 1 calc R . .
C9 C 0.5146(3) 0.3681(3) 0.1979(2) 0.0335(14) Uani 1 1 d . . .
C10 C 0.4670(3) 0.3526(3) 0.1828(2) 0.0354(15) Uani 1 1 d . . .
H10 H 0.4363 0.3639 0.1964 0.042 Uiso 1 1 calc R . .
C11 C 0.4639(3) 0.3211(3) 0.1484(2) 0.0366(15) Uani 1 1 d . . .
H11 H 0.4309 0.3117 0.1379 0.044 Uiso 1 1 calc R . .
C12 C 0.5194(3) 0.4013(3) 0.2361(2) 0.0346(14) Uani 1 1 d . . .
C13 C 0.6769(3) 0.4868(3) 0.3537(2) 0.0355(15) Uani 1 1 d . . .
H13 H 0.6814 0.5089 0.3774 0.043 Uiso 1 1 calc R . .
C14 C 0.6283(3) 0.4820(3) 0.3363(2) 0.0386(15) Uani 1 1 d . . .
H14 H 0.6001 0.5010 0.3474 0.046 Uiso 1 1 calc R . .
C15 C 0.6211(3) 0.4491(3) 0.3024(2) 0.0337(14) Uani 1 1 d . . .
C16 C 0.6642(3) 0.4234(3) 0.2864(2) 0.0391(16) Uani 1 1 d . . .
H16 H 0.6609 0.4007 0.2630 0.047 Uiso 1 1 calc R . .
C17 C 0.7116(3) 0.4313(3) 0.3049(2) 0.0428(17) Uani 1 1 d . . .
H17 H 0.7409 0.4146 0.2933 0.051 Uiso 1 1 calc R . .
C18 C 0.5695(3) 0.4398(3) 0.2845(2) 0.0328(14) Uani 1 1 d . . .
N7 N 0.2878(3) 0.6062(2) 0.34965(19) 0.0434(15) Uani 0.63(3) 1 d P A 1
N8 N 0.2246(2) 0.5636(2) 0.4121(2) 0.0414(14) Uani 0.63(3) 1 d P A 1
C19 C 0.3347(9) 0.6345(10) 0.3565(7) 0.051(6) Uani 0.63(3) 1 d PU A 1
H19A H 0.3286 0.6713 0.3512 0.076 Uiso 0.63(3) 1 calc PR A 1
H19B H 0.3615 0.6219 0.3373 0.076 Uiso 0.63(3) 1 calc PR A 1
H19C H 0.3461 0.6298 0.3858 0.076 Uiso 0.63(3) 1 calc PR A 1
C20 C 0.2956(8) 0.6015(6) 0.3016(4) 0.051(4) Uani 0.63(3) 1 d PU A 1
H20A H 0.2845 0.6335 0.2879 0.077 Uiso 0.63(3) 1 calc PR A 1
H20B H 0.2752 0.5726 0.2908 0.077 Uiso 0.63(3) 1 calc PR A 1
H20C H 0.3322 0.5955 0.2955 0.077 Uiso 0.63(3) 1 calc PR A 1
C21 C 0.2377(8) 0.6290(7) 0.3548(7) 0.054(4) Uani 0.63(3) 1 d P A 1
H21A H 0.2120 0.6114 0.3366 0.064 Uiso 0.63(3) 1 calc PR A 1
H21B H 0.2385 0.6660 0.3474 0.064 Uiso 0.63(3) 1 calc PR A 1
C22 C 0.2249(8) 0.6220(7) 0.3997(7) 0.053(4) Uani 0.63(3) 1 d P A 1
H22A H 0.1905 0.6371 0.4054 0.064 Uiso 0.63(3) 1 calc PR A 1
H22B H 0.2505 0.6405 0.4172 0.064 Uiso 0.63(3) 1 calc PR A 1
C23 C 0.2299(7) 0.5579(8) 0.4579(6) 0.048(4) Uani 0.63(3) 1 d PU A 1
H23A H 0.2044 0.5796 0.4722 0.071 Uiso 0.63(3) 1 calc PR A 1
H23B H 0.2647 0.5684 0.4665 0.071 Uiso 0.63(3) 1 calc PR A 1
H23C H 0.2244 0.5217 0.4658 0.071 Uiso 0.63(3) 1 calc PR A 1
C24 C 0.1776(5) 0.5390(7) 0.3960(6) 0.056(4) Uani 0.63(3) 1 d PU A 1
H24A H 0.1474 0.5584 0.4056 0.084 Uiso 0.63(3) 1 calc PR A 1
H24B H 0.1756 0.5035 0.4065 0.084 Uiso 0.63(3) 1 calc PR A 1
H24C H 0.1785 0.5386 0.3650 0.084 Uiso 0.63(3) 1 calc PR A 1
N7' N 0.2878(3) 0.6062(2) 0.34965(19) 0.0434(15) Uani 0.37(3) 1 d P A 2
N8' N 0.2246(2) 0.5636(2) 0.4121(2) 0.0414(14) Uani 0.37(3) 1 d P A 2
C19' C 0.3297(13) 0.6399(14) 0.3676(9) 0.032(6) Uani 0.37(3) 1 d PU A 2
H19D H 0.3251 0.6753 0.3575 0.048 Uiso 0.37(3) 1 calc PR A 2
H19E H 0.3634 0.6270 0.3584 0.048 Uiso 0.37(3) 1 calc PR A 2
H19F H 0.3279 0.6393 0.3985 0.048 Uiso 0.37(3) 1 calc PR A 2
C20' C 0.2680(13) 0.5999(11) 0.3078(8) 0.054(7) Uani 0.37(3) 1 d PU A 2
H20D H 0.2698 0.6329 0.2928 0.082 Uiso 0.37(3) 1 calc PR A 2
H20E H 0.2320 0.5885 0.3093 0.082 Uiso 0.37(3) 1 calc PR A 2
H20F H 0.2885 0.5741 0.2927 0.082 Uiso 0.37(3) 1 calc PR A 2
C21' C 0.2449(11) 0.6387(10) 0.3746(10) 0.037(6) Uani 0.37(3) 1 d P A 2
H21C H 0.2611 0.6566 0.3989 0.044 Uiso 0.37(3) 1 calc PR A 2
H21D H 0.2301 0.6652 0.3556 0.044 Uiso 0.37(3) 1 calc PR A 2
C22' C 0.2036(13) 0.6048(12) 0.3899(10) 0.049(7) Uani 0.37(3) 1 d P A 2
H22C H 0.1801 0.6244 0.4085 0.059 Uiso 0.37(3) 1 calc PR A 2
H22D H 0.1834 0.5917 0.3657 0.059 Uiso 0.37(3) 1 calc PR A 2
C23' C 0.2359(14) 0.5758(13) 0.4559(11) 0.046(8) Uani 0.37(3) 1 d PU A 2
H23D H 0.2060 0.5671 0.4735 0.069 Uiso 0.37(3) 1 calc PR A 2
H23E H 0.2433 0.6127 0.4586 0.069 Uiso 0.37(3) 1 calc PR A 2
H23F H 0.2659 0.5559 0.4653 0.069 Uiso 0.37(3) 1 calc PR A 2
C24' C 0.1779(10) 0.5209(11) 0.4178(10) 0.056(7) Uani 0.37(3) 1 d PU A 2
H24D H 0.1455 0.5388 0.4241 0.084 Uiso 0.37(3) 1 calc PR A 2
H24E H 0.1864 0.4975 0.4411 0.084 Uiso 0.37(3) 1 calc PR A 2
H24F H 0.1741 0.5011 0.3917 0.084 Uiso 0.37(3) 1 calc PR A 2
C25 C 0.4770(4) 0.3504(3) 0.0406(3) 0.055(2) Uani 1 1 d . . .
H25A H 0.4779 0.3717 0.0151 0.082 Uiso 1 1 calc R . .
H25B H 0.4911 0.3699 0.0644 0.082 Uiso 1 1 calc R . .
H25C H 0.4413 0.3405 0.0467 0.082 Uiso 1 1 calc R . .
C26 C 0.5627(4) 0.3180(5) 0.0296(3) 0.074(3) Uani 1 1 d . . .
H26A H 0.5668 0.3400 0.0046 0.111 Uiso 1 1 calc R . .
H26B H 0.5841 0.2871 0.0264 0.111 Uiso 1 1 calc R . .
H26C H 0.5735 0.3370 0.0548 0.111 Uiso 1 1 calc R . .
C27 C 0.4909(4) 0.2777(4) -0.0054(2) 0.064(3) Uani 1 1 d . . .
H27A H 0.5049 0.2960 -0.0303 0.077 Uiso 1 1 calc R . .
H27B H 0.4528 0.2788 -0.0070 0.077 Uiso 1 1 calc R . .
O1X O 0.5000 0.2500 0.2292(3) 0.058(2) Uani 1 2 d S . .
C1X C 0.4527(5) 0.2649(4) 0.2917(3) 0.067(3) Uani 1 1 d . . .
C2X C 0.4534(6) 0.3046(4) 0.3200(3) 0.085(4) Uani 1 1 d . . .
C3X C 0.4118(8) 0.3207(5) 0.3419(3) 0.106(6) Uani 1 1 d . . .
C4X C 0.3653(7) 0.2957(6) 0.3350(4) 0.102(5) Uani 1 1 d . . .
C5X C 0.3627(7) 0.2550(5) 0.3080(4) 0.100(5) Uani 1 1 d . . .
C6X C 0.4059(5) 0.2405(4) 0.2858(3) 0.079(3) Uani 1 1 d . . .
C7X C 0.5000 0.2500 0.2668(4) 0.056(3) Uani 1 2 d S . .
F1X F 0.4988(4) 0.3303(3) 0.32730(19) 0.100(2) Uani 1 1 d . . .
F2X F 0.4144(4) 0.3608(3) 0.3685(2) 0.129(4) Uani 1 1 d . . .
F3X F 0.3226(4) 0.3086(3) 0.3553(3) 0.143(4) Uani 1 1 d . . .
F4X F 0.3175(4) 0.2294(3) 0.3011(3) 0.124(3) Uani 1 1 d . . .
F5X F 0.4025(3) 0.2012(3) 0.2588(3) 0.102(2) Uani 1 1 d . . .
N1A N 0.3253(4) 0.3584(4) 0.2308(3) 0.056(2) Uiso 0.827(11) 1 d P B 1
O1A O 0.3367(3) 0.3844(3) 0.2037(2) 0.055(2) Uiso 0.827(11) 1 d P B 1
O2A O 0.3048(4) 0.3765(4) 0.2633(3) 0.093(3) Uiso 0.827(11) 1 d P B 1
O3A O 0.3357(8) 0.3139(8) 0.2293(6) 0.176(7) Uiso 0.827(11) 1 d P B 1
O0W O 0.2963(15) 0.3142(14) 0.2364(11) 0.056(10) Uiso 0.173(11) 1 d P B 2
N1B N 0.6739(5) 0.4795(5) 0.1946(4) 0.070(3) Uiso 0.718(11) 1 d P C 1
O1B O 0.6421(5) 0.5130(5) 0.2077(4) 0.095(4) Uiso 0.718(11) 1 d P C 1
O2B O 0.6598(4) 0.4412(4) 0.1752(3) 0.077(3) Uiso 0.718(11) 1 d P C 1
O3B O 0.7194(4) 0.4851(4) 0.2016(3) 0.071(3) Uiso 0.718(11) 1 d P C 1
O1W O 0.3417(5) 0.8738(6) 0.3419(5) 0.107(4) Uiso 0.718(11) 1 d P C 1
O2W O 0.6389(15) 0.4051(15) 0.1210(12) 0.109(12) Uiso 0.282(11) 1 d P C 2
O3W O 0.7223(15) 0.5130(17) 0.2186(13) 0.117(12) Uiso 0.282(11) 1 d P C 2
N1D N 0.4573(8) 0.5790(8) 0.2429(6) 0.088(6) Uiso 0.593(18) 1 d P D 1
O1D O 0.4237(8) 0.6010(7) 0.2490(6) 0.093(5) Uiso 0.593(18) 1 d P D 1
O2D O 0.4912(6) 0.5686(6) 0.2620(5) 0.084(5) Uiso 0.593(18) 1 d P D 1
O3D O 0.4582(11) 0.5536(11) 0.2040(9) 0.186(11) Uiso 0.593(18) 1 d P D 1
O4W O 0.4341(14) 0.6139(15) 0.2110(12) 0.165(15) Uiso 0.407(18) 1 d P D 2
O5W O 0.4036(11) 0.5925(10) 0.2654(9) 0.101(8) Uiso 0.407(18) 1 d P D 2
O6W O 0.459(3) 0.597(3) 0.282(2) 0.29(3) Uiso 0.407(18) 1 d P D 2
O7W O 0.5727(13) 0.4074(12) -0.0523(10) 0.247(13) Uiso 0.731(12) 1 d P E 1
O8W O 0.6001(5) 0.5341(5) 0.4414(4) 0.091(4) Uiso 0.731(12) 1 d P E 1
O9W O 0.5362(6) 0.5003(6) 0.1772(5) 0.129(6) Uiso 0.731(12) 1 d P E 1
O10W O 0.5308(8) 0.4459(8) 0.1019(6) 0.121(7) Uiso 0.731(12) 1 d P E 1
O11W O 0.576(3) 0.171(3) -0.143(2) 0.55(4) Uiso 0.731(12) 1 d P E 1
O12W O 0.517(2) 0.411(2) -0.0673(19) 0.18(2) Uiso 0.269(12) 1 d P E 2
O13W O 0.5942(14) 0.3698(14) -0.0718(11) 0.098(11) Uiso 0.269(12) 1 d P E 2
O14W O 0.558(2) 0.542(2) 0.4596(17) 0.16(2) Uiso 0.269(12) 1 d P E 2
N1C N 0.5247(17) 0.4685(16) 0.1387(13) 0.090(12) Uiso 0.269(12) 1 d P E 2
O1C O 0.5155(13) 0.4571(13) 0.0997(10) 0.063(8) Uiso 0.269(12) 1 d P E 2
O2C O 0.4935(19) 0.4924(18) 0.1585(14) 0.131(15) Uiso 0.269(12) 1 d P E 2
O3C O 0.5770(18) 0.4778(17) 0.1481(14) 0.132(15) Uiso 0.269(12) 1 d P E 2
O15W O 0.564(2) 0.541(2) 0.2228(19) 0.19(2) Uiso 0.269(12) 1 d P E 2
O16W O 0.498(3) 0.346(3) -0.157(2) 0.20(3) Uiso 0.269(12) 1 d P E 2
O17W O 0.6904(15) 0.5868(15) 0.2845(13) 0.036(12) Uiso 0.125(17) 1 d P F 1
O18W O 0.6727(8) 0.5859(8) 0.2614(7) 0.193(8) Uiso 0.875(17) 1 d P F 2
O19W O 0.4772(3) 0.6232(3) 0.3399(2) 0.063(3) Uiso 0.875(17) 1 d P F 2
O20W O 0.5000 0.2500 -0.1250 0.247(18) Uiso 1 4 d S . .
O21W O 0.0822(8) 0.6107(8) 0.4460(6) 0.227(8) Uiso 1 1 d . . .
O22W O 0.0035(11) 0.5201(11) 0.4625(8) 0.315(12) Uiso 1 1 d . . .
O23W O 0.5074(4) 0.5736(4) 0.4145(3) 0.106(3) Uiso 1 1 d . . .
O24W O 0.072(2) 0.481(2) 0.4756(17) 0.30(2) Uiso 0.50 1 d P . .

loop_
_atom_site_aniso_label
_atom_site_aniso_U_11
_atom_site_aniso_U_22
_atom_site_aniso_U_33
_atom_site_aniso_U_23
_atom_site_aniso_U_13
_atom_site_aniso_U_12
Pd1 0.0351(4) 0.0431(4) 0.0216(3) 0.000 0.000 0.0080(3)
Pd2 0.0325(3) 0.0261(3) 0.0282(2) -0.00275(18) -0.00413(18) 0.00538(19)
N1 0.031(3) 0.039(3) 0.028(3) -0.001(2) -0.003(2) 0.004(2)
N2 0.034(3) 0.038(3) 0.028(3) -0.002(2) 0.000(2) 0.003(2)
N3 0.025(3) 0.038(3) 0.029(3) -0.001(2) 0.005(2) -0.004(2)
N4 0.032(3) 0.038(3) 0.031(3) -0.002(2) -0.001(2) 0.006(2)
N5 0.033(3) 0.041(3) 0.033(3) -0.003(2) -0.004(2) -0.001(2)
N6 0.030(3) 0.040(3) 0.035(3) -0.002(2) -0.004(2) -0.001(2)
N9 0.052(4) 0.067(4) 0.027(3) 0.009(3) 0.006(3) 0.014(3)
C1 0.028(3) 0.043(4) 0.035(3) -0.001(3) -0.008(3) 0.004(3)
C2 0.035(4) 0.041(4) 0.028(3) -0.008(3) -0.004(3) 0.002(3)
C3 0.032(3) 0.028(3) 0.032(3) 0.001(2) -0.001(3) 0.003(3)
C4 0.026(3) 0.034(3) 0.044(4) -0.004(3) -0.008(3) 0.002(3)
C5 0.041(4) 0.035(4) 0.037(4) -0.010(3) -0.006(3) 0.007(3)
C6 0.032(3) 0.036(4) 0.036(3) 0.002(3) -0.006(3) 0.000(3)
C7 0.025(3) 0.049(4) 0.035(3) -0.003(3) 0.001(3) 0.005(3)
C8 0.029(3) 0.043(4) 0.037(4) -0.003(3) -0.002(3) 0.005(3)
C9 0.032(3) 0.039(4) 0.029(3) 0.002(3) -0.001(3) 0.007(3)
C10 0.027(3) 0.049(4) 0.030(3) -0.005(3) -0.003(3) 0.007(3)
C11 0.025(3) 0.051(4) 0.034(3) 0.001(3) 0.000(3) 0.003(3)
C12 0.030(3) 0.043(4) 0.031(3) 0.003(3) -0.001(3) 0.003(3)
C13 0.032(3) 0.040(4) 0.034(3) -0.006(3) 0.002(3) -0.006(3)
C14 0.032(3) 0.041(4) 0.043(4) -0.002(3) 0.003(3) -0.004(3)
C15 0.029(3) 0.041(4) 0.031(3) 0.002(3) 0.002(3) -0.006(3)
C16 0.036(4) 0.052(4) 0.029(3) -0.009(3) 0.001(3) -0.005(3)
C17 0.032(4) 0.065(5) 0.031(3) -0.008(3) 0.003(3) 0.003(3)
C18 0.032(3) 0.033(3) 0.034(3) 0.002(3) 0.000(3) 0.000(3)
N7 0.054(4) 0.036(3) 0.040(3) 0.004(3) -0.005(3) 0.010(3)
N8 0.038(3) 0.036(3) 0.050(4) -0.006(3) 0.004(3) 0.003(3)
C19 0.057(8) 0.040(8) 0.056(9) -0.003(7) 0.011(7) -0.005(6)
C20 0.064(8) 0.051(7) 0.039(6) 0.010(5) -0.009(6) 0.009(6)
C21 0.065(10) 0.037(9) 0.059(12) 0.003(8) 0.003(9) 0.016(7)
C22 0.050(10) 0.032(8) 0.079(13) -0.002(8) 0.010(9) 0.009(7)
C23 0.047(7) 0.052(8) 0.044(7) -0.010(7) 0.013(5) 0.005(7)
C24 0.039(6) 0.062(8) 0.067(8) -0.007(6) 0.000(6) 0.002(5)
N7' 0.054(4) 0.036(3) 0.040(3) 0.004(3) -0.005(3) 0.010(3)
N8' 0.038(3) 0.036(3) 0.050(4) -0.006(3) 0.004(3) 0.003(3)
C19' 0.038(9) 0.026(9) 0.031(9) 0.002(8) 0.005(8) -0.004(7)
C20' 0.055(10) 0.059(10) 0.049(10) 0.002(8) 0.001(8) 0.008(8)
C21' 0.045(13) 0.026(11) 0.040(14) 0.010(11) 0.011(12) 0.023(10)
C22' 0.056(18) 0.045(17) 0.048(14) 0.010(12) 0.019(12) 0.013(13)
C23' 0.051(10) 0.046(11) 0.042(10) 0.003(8) 0.010(7) -0.005(9)
C24' 0.051(10) 0.058(10) 0.060(11) -0.008(8) 0.001(8) -0.005(8)
C25 0.067(6) 0.058(5) 0.039(4) 0.008(4) -0.006(4) 0.023(4)
C26 0.064(6) 0.102(8) 0.057(6) 0.041(6) 0.011(5) 0.001(6)
C27 0.079(7) 0.084(7) 0.029(4) 0.003(4) -0.001(4) 0.032(5)
O1X 0.078(6) 0.057(5) 0.039(4) 0.000 0.000 -0.001(4)
C1X 0.112(9) 0.048(5) 0.040(5) 0.004(4) 0.016(5) 0.018(5)
C2X 0.157(13) 0.058(6) 0.041(5) -0.007(4) -0.018(6) 0.023(7)
C3X 0.198(17) 0.085(9) 0.033(5) -0.002(5) 0.007(8) 0.066(11)
C4X 0.159(14) 0.098(10) 0.049(6) 0.010(6) 0.040(8) 0.072(10)
C5X 0.131(13) 0.082(9) 0.088(9) 0.014(7) 0.050(9) 0.014(8)
C6X 0.110(10) 0.062(6) 0.065(6) -0.005(5) 0.026(6) 0.013(6)
C7X 0.088(10) 0.039(6) 0.041(6) 0.000 0.000 0.007(6)
F1X 0.169(8) 0.070(4) 0.060(4) -0.030(3) -0.027(4) 0.030(4)
F2X 0.230(10) 0.095(5) 0.063(4) -0.026(4) 0.002(5) 0.074(6)
F3X 0.208(10) 0.127(7) 0.093(5) 0.021(5) 0.081(6) 0.079(7)
F4X 0.117(7) 0.111(6) 0.142(7) 0.008(5) 0.063(6) 0.003(5)
F5X 0.108(5) 0.074(4) 0.124(6) -0.031(4) 0.046(5) -0.012(4)

loop_
_atom_type_symbol
_atom_type_description
_atom_type_scat_dispersion_real
_atom_type_scat_dispersion_imag
_atom_type_scat_source
C C 0.0033 0.0016 'International Tables Vol C Tables 4.2.6.8 and 6.1.1.4'
H H 0.0000 0.0000 'International Tables Vol C Tables 4.2.6.8 and 6.1.1.4'
N N 0.0061 0.0033 'International Tables Vol C Tables 4.2.6.8 and 6.1.1.4'
O O 0.0106 0.0060 'International Tables Vol C Tables 4.2.6.8 and 6.1.1.4'
F F 0.0171 0.0103 'International Tables Vol C Tables 4.2.6.8 and 6.1.1.4'
Pd Pd -0.9988 1.0072 'International Tables Vol C Tables 4.2.6.8 and 6.1.1.4'

loop_
_geom_angle_atom_site_label_1
_geom_angle_atom_site_label_2
_geom_angle_atom_site_label_3
_geom_angle
_geom_angle_site_symmetry_1
_geom_angle_site_symmetry_3
N2 Pd1 N2 85.7(3) 6_554 .
N2 Pd1 N9 178.8(2) 6_554 .
N2 Pd1 N9 94.7(3) . .
N2 Pd1 N9 94.7(3) 6_554 6_554
N2 Pd1 N9 178.8(2) . 6_554
N9 Pd1 N9 84.9(4) . 6_554
N3 Pd2 N1 86.1(2) 16_656 .
N3 Pd2 N8 94.1(2) 16_656 .
N1 Pd2 N8 179.4(3) . .
N3 Pd2 N7 178.9(2) 16_656 .
N1 Pd2 N7 94.0(2) . .
N8 Pd2 N7 85.8(3) . .
C1 N1 C5 118.9(6) . .
C1 N1 Pd2 120.9(4) . .
C5 N1 Pd2 119.9(4) . .
C7 N2 C11 118.3(6) . .
C7 N2 Pd1 121.6(5) . .
C11 N2 Pd1 119.8(5) . .
C13 N3 C17 118.8(6) . .
C13 N3 Pd2 121.0(4) . 11_666
C17 N3 Pd2 119.8(5) . 11_666
C12 N4 C6 114.0(6) . .
C12 N5 C18 114.8(6) . .
C6 N6 C18 114.9(6) . .
C26 N9 C27 109.9(7) . .
C26 N9 C25 108.7(8) . .
C27 N9 C25 108.5(6) . .
C26 N9 Pd1 110.4(5) . .
C27 N9 Pd1 106.8(6) . .
C25 N9 Pd1 112.5(5) . .
N1 C1 C2 122.7(6) . .
C1 C2 C3 118.3(6) . .
C4 C3 C2 118.5(6) . .
C4 C3 C6 121.1(6) . .
C2 C3 C6 120.4(6) . .
C3 C4 C5 119.9(6) . .
N1 C5 C4 121.6(6) . .
N6 C6 N4 125.3(6) . .
N6 C6 C3 116.9(6) . .
N4 C6 C3 117.8(6) . .
N2 C7 C8 123.1(6) . .
C7 C8 C9 118.3(6) . .
C10 C9 C8 118.4(6) . .
C10 C9 C12 121.6(6) . .
C8 C9 C12 120.0(6) . .
C11 C10 C9 120.2(6) . .
N2 C11 C10 121.7(6) . .
N5 C12 N4 126.0(6) . .
N5 C12 C9 116.6(6) . .
N4 C12 C9 117.5(6) . .
N3 C13 C14 122.4(6) . .
C13 C14 C15 119.3(7) . .
C14 C15 C16 117.9(6) . .
C14 C15 C18 121.4(6) . .
C16 C15 C18 120.7(6) . .
C17 C16 C15 119.3(6) . .
N3 C17 C16 122.2(7) . .
N6 C18 N5 125.1(6) . .
N6 C18 C15 117.8(6) . .
N5 C18 C15 117.2(6) . .
C19 N7 C21 122.5(14) . .
C19 N7 C20 94.5(13) . .
C21 N7 C20 105.2(10) . .
C19 N7 Pd2 112.4(11) . .
C21 N7 Pd2 108.0(9) . .
C20 N7 Pd2 113.4(7) . .
C23 N8 C24 112.3(11) . .
C23 N8 C22 110.3(11) . .
C24 N8 C22 109.8(11) . .
C23 N8 Pd2 112.1(8) . .
C24 N8 Pd2 109.9(7) . .
C22 N8 Pd2 102.0(8) . .
N7 C21 C22 105.3(16) . .
C21 C22 N8 111.3(14) . .
N9 C27 C27 108.9(6) . 6_554
C2X C1X C6X 116.5(11) . .
C2X C1X C7X 121.6(12) . .
C6X C1X C7X 121.9(8) . .
C3X C2X C1X 124.1(15) . .
C3X C2X F1X 116.6(12) . .
C1X C2X F1X 119.3(12) . .
F2X C3X C2X 121.6(18) . .
F2X C3X C4X 120.3(15) . .
C2X C3X C4X 118.0(12) . .
F3X C4X C5X 117.3(18) . .
F3X C4X C3X 122.3(15) . .
C5X C4X C3X 120.4(13) . .
C4X C5X F4X 121.5(14) . .
C4X C5X C6X 119.5(16) . .
F4X C5X C6X 118.9(13) . .
F5X C6X C5X 118.9(13) . .
F5X C6X C1X 119.6(10) . .
C5X C6X C1X 121.4(12) . .
O1X C7X C1X 121.4(6) . .
O1X C7X C1X 121.4(6) . 6_554
C1X C7X C1X 117.1(11) . 6_554
O1A N1A O3A 119.2(14) . .
O1A N1A O2A 120.9(11) . .
O3A N1A O2A 119.7(14) . .
O3B N1B O2B 118.9(13) . .
O3B N1B O1B 119.5(13) . .
O2B N1B O1B 121.6(13) . .
O1D N1D O2D 133(2) . .
O1D N1D O3D 115(2) . .
O2D N1D O3D 111(2) . .
O2C N1C O1C 120(5) . .
O2C N1C O3C 117(5) . .
O1C N1C O3C 115(4) . .

loop_
_geom_bond_atom_site_label_1
_geom_bond_atom_site_label_2
_geom_bond_distance
_geom_bond_site_symmetry_2
Pd1 N2 2.031(5) 6_554
Pd1 N2 2.031(5) .
Pd1 N9 2.063(6) .
Pd1 N9 2.063(6) 6_554
Pd2 N3 2.033(5) 16_656
Pd2 N1 2.033(5) .
Pd2 N8 2.052(6) .
Pd2 N7 2.057(6) .
N1 C1 1.331(9) .
N1 C5 1.352(9) .
N2 C7 1.331(9) .
N2 C11 1.363(8) .
N3 C13 1.332(8) .
N3 C17 1.335(9) .
N3 Pd2 2.033(5) 11_666
N4 C12 1.327(8) .
N4 C6 1.351(9) .
N5 C12 1.325(9) .
N5 C18 1.337(9) .
N6 C6 1.328(8) .
N6 C18 1.329(9) .
N9 C26 1.464(12) .
N9 C27 1.476(11) .
N9 C25 1.492(10) .
C1 C2 1.388(9) .
C2 C3 1.403(9) .
C3 C4 1.377(9) .
C3 C6 1.484(9) .
C4 C5 1.379(10) .
C7 C8 1.385(10) .
C8 C9 1.396(9) .
C9 C10 1.385(9) .
C9 C12 1.488(9) .
C10 C11 1.363(10) .
C13 C14 1.383(10) .
C14 C15 1.384(10) .
C15 C16 1.396(10) .
C15 C18 1.475(9) .
C16 C17 1.377(10) .
N7 C19 1.44(3) .
N7 C21 1.439(19) .
N7 C20 1.539(16) .
N8 C23 1.47(2) .
N8 C24 1.467(15) .
N8 C22 1.565(19) .
C21 C22 1.47(3) .
C21' C22' 1.47(5) .
C27 C27 1.513(19) 6_554
O1X C7X 1.191(14) .
C1X C2X 1.365(14) .
C1X C6X 1.381(17) .
C1X C7X 1.509(12) .
C2X C3X 1.35(2) .
C2X F1X 1.374(16) .
C3X F2X 1.340(15) .
C3X C4X 1.39(2) .
C4X F3X 1.323(15) .
C4X C5X 1.36(2) .
C5X F4X 1.365(18) .
C5X C6X 1.376(17) .
C6X F5X 1.333(12) .
C7X C1X 1.509(12) 6_554
N1A O1A 1.132(11) .
N1A O3A 1.186(19) .
N1A O2A 1.250(13) .
N1B O3B 1.208(15) .
N1B O2B 1.225(15) .
N1B O1B 1.268(16) .
N1D O1D 1.06(2) .
N1D O2D 1.10(2) .
N1D O3D 1.40(3) .
O5W O6W 1.53(7) .
N1C O2C 1.20(5) .
N1C O1C 1.29(5) .
N1C O3C 1.41(6) .
